data_7034916
loop_
_publ_author_name
'Matz, Dallas L.'
'Jones, Donald G.'
'Roewe, Kimberly D.'
'Gorbet, Michael-Joseph'
'Zhang, Zhan'
'Chen, Zhuqi'
'Prior, Timothy J.'
'Archibald, Stephen J.'
'Yin, Guochuan'
'Hubin, Timothy J.'

_publ_section_title
;
 Synthesis, structural studies, kinetic stability, and oxidation catalysis
 of the late first row transition metal complexes of
 4,10-dimethyl-1,4,7,10-tetraazabicyclo[6.5.2]pentadecane.
;
_journal_issue 27
_journal_name_full 'Dalton transactions (Cambridge, England : 2003)'
_journal_page_first 12210
_journal_page_last 12224
_journal_paper_doi 10.1039/c5dt00742a
_journal_volume 44
_journal_year 2015
_chemical_formula_moiety
;
2(C13 H30 Cl N4 O Zn), Cl4 Zn, C2 H3 N
;
_chemical_formula_sum 'C28 H63 Cl6 N9 O2 Zn3'
_chemical_formula_weight 966.68
_space_group_crystal_system triclinic
_space_group_IT_number 1
_space_group_name_Hall 'P 1'
_space_group_name_H-M_alt 'P 1'
_symmetry_space_group_name_Hall 'P 1'
_symmetry_space_group_name_H-M 'P 1'
_atom_sites_solution_hydrogens mixed
_audit_creation_method SHELXL-2014/6
_audit_update_record
;
2015-02-17 deposited with the CCDC.
2015-04-15 downloaded from the CCDC.
;
_cell_angle_alpha 72.755(10)
_cell_angle_beta 89.362(10)
_cell_angle_gamma 63.372(8)
_cell_formula_units_Z 1
_cell_length_a 8.7520(10)
_cell_length_b 9.3289(10)
_cell_length_c 14.889(2)
_cell_measurement_reflns_used 3555
_cell_measurement_temperature 150(2)
_cell_measurement_theta_max 22.15
_cell_measurement_theta_min 2.5
_cell_volume 1027.2(2)
_computing_cell_refinement 'Stoe X-AREA'
_computing_data_collection 'Stoe X-AREA'
_computing_data_reduction 'Stoe X-AREA'
_computing_structure_refinement 'SHELXL-2014/6 (Sheldrick, 2014)'
_computing_structure_solution SHELXT
_diffrn_ambient_temperature 150(2)
_diffrn_detector_area_resol_mean 6.67
_diffrn_measured_fraction_theta_full 0.994
_diffrn_measured_fraction_theta_max 0.961
_diffrn_measurement_device_type 'Stoe IPDS2'
_diffrn_measurement_method \w-scans
_diffrn_radiation_type MoK\a
_diffrn_radiation_wavelength 0.71073
_diffrn_reflns_av_unetI/netI 0.2027
_diffrn_reflns_laue_measured_fraction_full 0.994
_diffrn_reflns_laue_measured_fraction_max 0.961
_diffrn_reflns_limit_h_max 10
_diffrn_reflns_limit_h_min -10
_diffrn_reflns_limit_k_max 11
_diffrn_reflns_limit_k_min -11
_diffrn_reflns_limit_l_max 17
_diffrn_reflns_limit_l_min -17
_diffrn_reflns_number 11246
_diffrn_reflns_point_group_measured_fraction_full 0.911
_diffrn_reflns_point_group_measured_fraction_max 0.880
_diffrn_reflns_theta_full 25.242
_diffrn_reflns_theta_max 25.620
_diffrn_reflns_theta_min 1.447
_diffrn_source 'Fine-focus sealed tube'
_exptl_absorpt_coefficient_mu 2.166
_exptl_absorpt_correction_T_max 0.9255
_exptl_absorpt_correction_T_min 0.7182
_exptl_absorpt_correction_type analytical
_exptl_absorpt_process_details
;
A face-index absorption correction was carried out
within the Stoe X-AREA suite (twinAbs).
;
_exptl_crystal_colour colourless
_exptl_crystal_density_diffrn 1.563
_exptl_crystal_description block
_exptl_crystal_F_000 502
_exptl_crystal_size_max 0.140
_exptl_crystal_size_mid 0.090
_exptl_crystal_size_min 0.040
_refine_diff_density_max 1.257
_refine_diff_density_min -0.946
_refine_diff_density_rms 0.151
_refine_ls_abs_structure_details
;
 Classical Flack method preferred over Parsons because s.u. lower.
;
_refine_ls_abs_structure_Flack 0.31(3)
_refine_ls_extinction_method none
_refine_ls_goodness_of_fit_ref 0.898
_refine_ls_hydrogen_treatment mixed
_refine_ls_matrix_type full
_refine_ls_number_parameters 447
_refine_ls_number_reflns 11246
_refine_ls_number_restraints 10
_refine_ls_restrained_S_all 0.898
_refine_ls_R_factor_all 0.1637
_refine_ls_R_factor_gt 0.1012
_refine_ls_shift/su_max 0.000
_refine_ls_shift/su_mean 0.000
_refine_ls_structure_factor_coef Fsqd
_refine_ls_weighting_details 'w=1/[\s^2^(Fo^2^)+(0.1567P)^2^] where P=(Fo^2^+2Fc^2^)/3'
_refine_ls_weighting_scheme calc
_refine_ls_wR_factor_gt 0.2497
_refine_ls_wR_factor_ref 0.2773
_reflns_Friedel_coverage 0.832
_reflns_friedel_fraction_full 0.828
_reflns_friedel_fraction_max 0.799
_reflns_number_gt 5681
_reflns_number_total 11246
_reflns_threshold_expression 'I > 2\s(I)'
_cod_data_source_file c5dt00742a2.cif
_cod_data_source_block DGJ034
_cod_depositor_comments 'Adding full bibliography for 7034911--7034917.cif.'
_cod_database_code 7034916
_shelx_space_group_comment
;
The symmetry employed for this shelxl refinement is uniquely defined
by the following loop, which should always be used as a source of
symmetry information in preference to the above space-group names.
They are only intended as comments.
;
_shelx_estimated_absorpt_t_min 0.751
_shelx_estimated_absorpt_t_max 0.918
_diffrn_reflns_v_r_equivalents 0.1511
_shelxl_version_number 2014/6

loop_
_space_group_symop_operation_xyz
'x, y, z'

loop_
_atom_site_label
_atom_site_type_symbol
_atom_site_fract_x
_atom_site_fract_y
_atom_site_fract_z
_atom_site_U_iso_or_equiv
_atom_site_adp_type
_atom_site_occupancy
_atom_site_site_symmetry_order
_atom_site_calc_flag
_atom_site_refinement_flags_posn
_atom_site_refinement_flags_adp
Zn1 Zn 0.4781(5) 0.7329(5) 0.2125(3) 0.0474(12) Uani 1 1 d . .
Cl1 Cl 0.4594(13) 0.6743(12) 0.3767(6) 0.061(3) Uani 1 1 d . .
O1 O 0.314(3) 0.610(3) 0.2119(17) 0.060(7) Uani 1 1 d D .
H1C H 0.25(3) 0.62(3) 0.166(14) 0.090 Uiso 1 1 d D U
H1D H 0.29(4) 0.56(5) 0.263(11) 0.090 Uiso 1 1 d D U
N1 N 0.502(4) 0.779(4) 0.0639(18) 0.051(7) Uani 1 1 d . .
C1 C 0.540(5) 0.623(4) 0.049(2) 0.054(9) Uani 1 1 d . .
H1A H 0.5651 0.6316 -0.0171 0.065 Uiso 1 1 calc R U
H1B H 0.4357 0.6060 0.0551 0.065 Uiso 1 1 calc R U
C2 C 0.695(5) 0.465(5) 0.119(3) 0.081(14) Uani 1 1 d . .
H2A H 0.6783 0.3635 0.1296 0.097 Uiso 1 1 calc R U
H2B H 0.8031 0.4448 0.0911 0.097 Uiso 1 1 calc R U
N2 N 0.713(4) 0.491(4) 0.2164(19) 0.048(8) Uani 1 1 d . .
C3 C 0.721(5) 0.346(5) 0.292(3) 0.065(11) Uani 1 1 d . .
H3A H 0.6162 0.3359 0.2826 0.098 Uiso 1 1 calc R U
H3B H 0.8221 0.2422 0.2898 0.098 Uiso 1 1 calc R U
H3C H 0.7317 0.3606 0.3533 0.098 Uiso 1 1 calc R U
C4 C 0.867(5) 0.509(5) 0.227(3) 0.067(13) Uani 1 1 d . .
H4A H 0.9076 0.5350 0.1652 0.080 Uiso 1 1 calc R U
H4B H 0.9603 0.4021 0.2710 0.080 Uiso 1 1 calc R U
C5 C 0.821(5) 0.660(5) 0.270(2) 0.066(11) Uani 1 1 d . .
H5A H 0.7950 0.6271 0.3353 0.079 Uiso 1 1 calc R U
H5B H 0.9222 0.6810 0.2724 0.079 Uiso 1 1 calc R U
N3 N 0.670(4) 0.818(3) 0.2095(18) 0.045(7) Uani 1 1 d . .
C6 C 0.620(5) 0.948(5) 0.259(3) 0.065(10) Uani 1 1 d . .
H6A H 0.7149 0.9769 0.2616 0.078 Uiso 1 1 calc R U
H6B H 0.6046 0.8980 0.3245 0.078 Uiso 1 1 calc R U
C7 C 0.454(6) 1.109(5) 0.209(3) 0.071(12) Uani 1 1 d . .
H7A H 0.4456 1.1987 0.2353 0.086 Uiso 1 1 calc R U
H7B H 0.4625 1.1477 0.1409 0.086 Uiso 1 1 calc R U
C8 C 0.293(7) 1.092(6) 0.220(4) 0.099(19) Uani 1 1 d . .
H8A H 0.1928 1.2076 0.1984 0.119 Uiso 1 1 calc R U
H8B H 0.2918 1.0410 0.2885 0.119 Uiso 1 1 calc R U
N4 N 0.267(4) 0.988(3) 0.167(2) 0.050(8) Uani 1 1 d . .
C9 C 0.107(5) 0.999(5) 0.180(3) 0.078(14) Uani 1 1 d . .
H9A H 0.0844 0.9327 0.1471 0.117 Uiso 1 1 calc R U
H9B H 0.1047 0.9535 0.2485 0.117 Uiso 1 1 calc R U
H9C H 0.0188 1.1176 0.1556 0.117 Uiso 1 1 calc R U
C10 C 0.265(6) 1.057(4) 0.058(3) 0.072(12) Uani 1 1 d . .
H10A H 0.1466 1.1446 0.0272 0.086 Uiso 1 1 calc R U
H10B H 0.3422 1.1103 0.0450 0.086 Uiso 1 1 calc R U
C11 C 0.325(5) 0.913(4) 0.017(3) 0.055(10) Uani 1 1 d . .
H11A H 0.2442 0.8636 0.0273 0.066 Uiso 1 1 calc R U
H11B H 0.3247 0.9568 -0.0522 0.066 Uiso 1 1 calc R U
C12 C 0.639(5) 0.823(5) 0.038(3) 0.054(9) Uani 1 1 d . .
H12A H 0.5968 0.9176 -0.0229 0.065 Uiso 1 1 calc R U
H12B H 0.7368 0.7243 0.0278 0.065 Uiso 1 1 calc R U
C13 C 0.703(5) 0.875(5) 0.112(3) 0.061(9) Uani 1 1 d . .
H13A H 0.8289 0.8310 0.1134 0.073 Uiso 1 1 calc R U
H13B H 0.6494 0.9999 0.0902 0.073 Uiso 1 1 calc R U
Zn2 Zn 0.3520(4) 0.2201(4) 0.5601(3) 0.0441(11) Uani 1 1 d . .
Cl2 Cl 0.2687(11) 0.3548(11) 0.3925(6) 0.053(2) Uani 1 1 d . .
O2 O 0.501(3) 0.351(3) 0.5496(16) 0.059(7) Uani 1 1 d D .
H2C H 0.47(5) 0.42(3) 0.494(8) 0.088 Uiso 1 1 d D U
H2D H 0.49(5) 0.41(3) 0.588(16) 0.088 Uiso 1 1 d D U
N5 N 0.434(4) 0.084(4) 0.7125(19) 0.048(7) Uani 1 1 d . .
C21 C 0.618(4) 0.027(4) 0.724(2) 0.049(9) Uani 1 1 d . .
H21A H 0.6672 -0.0499 0.7899 0.058 Uiso 1 1 calc R U
H21B H 0.6376 0.1265 0.7151 0.058 Uiso 1 1 calc R U
C22 C 0.715(4) -0.066(5) 0.655(2) 0.059(10) Uani 1 1 d . .
H22A H 0.8135 -0.0426 0.6403 0.071 Uiso 1 1 calc R U
H22B H 0.7608 -0.1895 0.6864 0.071 Uiso 1 1 calc R U
N6 N 0.597(3) -0.010(3) 0.5628(17) 0.038(6) Uani 1 1 d . .
C23 C 0.683(4) 0.029(4) 0.482(3) 0.054(9) Uani 1 1 d . .
H23A H 0.7166 0.1144 0.4850 0.081 Uiso 1 1 calc R U
H23B H 0.7870 -0.0750 0.4827 0.081 Uiso 1 1 calc R U
H23C H 0.6050 0.0717 0.4227 0.081 Uiso 1 1 calc R U
C24 C 0.546(4) -0.138(5) 0.559(3) 0.055(10) Uani 1 1 d . .
H24A H 0.5689 -0.2197 0.6238 0.066 Uiso 1 1 calc R U
H24B H 0.6177 -0.2021 0.5185 0.066 Uiso 1 1 calc R U
C25 C 0.359(4) -0.061(4) 0.520(2) 0.051(9) Uani 1 1 d . .
H25A H 0.3399 0.0055 0.4522 0.061 Uiso 1 1 calc R U
H25B H 0.3269 -0.1519 0.5259 0.061 Uiso 1 1 calc R U
N7 N 0.247(4) 0.051(4) 0.572(2) 0.059(9) Uani 1 1 d . .
C26 C 0.066(4) 0.141(4) 0.525(2) 0.050(9) Uani 1 1 d . .
H26A H 0.0249 0.0561 0.5317 0.060 Uiso 1 1 calc R U
H26B H 0.0656 0.1913 0.4558 0.060 Uiso 1 1 calc R U
C27 C -0.064(5) 0.282(5) 0.560(3) 0.067(11) Uani 1 1 d . .
H27A H -0.1790 0.3285 0.5228 0.081 Uiso 1 1 calc R U
H27B H -0.0717 0.2301 0.6268 0.081 Uiso 1 1 calc R U
C28 C -0.032(4) 0.419(5) 0.554(3) 0.055(10) Uani 1 1 d . .
H28A H -0.1311 0.4986 0.5766 0.066 Uiso 1 1 calc R U
H28B H -0.0386 0.4765 0.4858 0.066 Uiso 1 1 calc R U
N8 N 0.132(3) 0.400(3) 0.6047(19) 0.048(7) Uani 1 1 d . .
C29 C 0.138(6) 0.556(5) 0.586(3) 0.092(16) Uani 1 1 d . .
H29A H 0.1327 0.6074 0.5179 0.138 Uiso 1 1 calc R U
H29B H 0.0405 0.6341 0.6093 0.138 Uiso 1 1 calc R U
H29C H 0.2466 0.5350 0.6195 0.138 Uiso 1 1 calc R U
C30 C 0.141(4) 0.323(5) 0.710(3) 0.058(10) Uani 1 1 d . .
H30A H 0.0851 0.2485 0.7221 0.070 Uiso 1 1 calc R U
H30B H 0.0810 0.4128 0.7385 0.070 Uiso 1 1 calc R U
C31 C 0.338(5) 0.216(5) 0.754(2) 0.061(10) Uani 1 1 d . .
H31A H 0.3903 0.2926 0.7443 0.073 Uiso 1 1 calc R U
H31B H 0.3468 0.1626 0.8233 0.073 Uiso 1 1 calc R U
C32 C 0.395(4) -0.058(5) 0.741(2) 0.056(9) Uani 1 1 d . .
H32A H 0.3590 -0.0679 0.8048 0.068 Uiso 1 1 calc R U
H32B H 0.5033 -0.1625 0.7470 0.068 Uiso 1 1 calc R U
C33 C 0.256(4) -0.051(4) 0.675(3) 0.058(9) Uani 1 1 d . .
H33A H 0.2817 -0.1673 0.6794 0.069 Uiso 1 1 calc R U
H33B H 0.1421 0.0025 0.6965 0.069 Uiso 1 1 calc R U
Zn3 Zn 0.7346(4) 0.3328(5) 0.8548(3) 0.0486(12) Uani 1 1 d . .
Cl3 Cl 0.5699(13) 0.4829(12) 0.7058(7) 0.063(3) Uani 1 1 d . .
Cl4 Cl 0.8431(12) 0.4990(14) 0.8792(7) 0.065(3) Uani 1 1 d . .
Cl5 Cl 0.5552(11) 0.2987(12) 0.9588(7) 0.062(2) Uani 1 1 d . .
Cl6 Cl 0.9439(12) 0.0791(12) 0.8525(8) 0.062(3) Uani 1 1 d . .
N100 N 0.135(4) 0.590(5) 0.059(2) 0.075(10) Uani 1 1 d D .
C100 C 0.139(5) 0.608(5) -0.021(3) 0.069(11) Uani 1 1 d . .
C101 C 0.148(5) 0.646(5) -0.125(2) 0.070(11) Uani 1 1 d . .
H10C H 0.1485 0.7551 -0.1513 0.105 Uiso 1 1 calc R U
H10D H 0.0480 0.6504 -0.1573 0.105 Uiso 1 1 calc R U
H10E H 0.2544 0.5563 -0.1357 0.105 Uiso 1 1 calc R U

loop_
_atom_site_aniso_label
_atom_site_aniso_U_11
_atom_site_aniso_U_22
_atom_site_aniso_U_33
_atom_site_aniso_U_23
_atom_site_aniso_U_13
_atom_site_aniso_U_12
Zn1 0.047(3) 0.051(3) 0.041(2) -0.016(2) 0.0040(18) -0.018(2)
Cl1 0.084(7) 0.060(6) 0.039(5) -0.018(4) 0.010(5) -0.032(6)
O1 0.069(18) 0.085(19) 0.041(14) -0.018(14) 0.003(13) -0.049(16)
N1 0.051(18) 0.048(18) 0.038(15) -0.009(13) 0.007(13) -0.013(15)
C1 0.06(2) 0.06(2) 0.034(18) -0.013(16) 0.002(16) -0.018(19)
C2 0.07(3) 0.08(3) 0.08(3) -0.06(3) -0.01(2) 0.00(2)
N2 0.065(19) 0.08(2) 0.030(15) -0.020(14) 0.005(13) -0.055(17)
C3 0.07(3) 0.07(3) 0.05(2) -0.011(19) 0.009(18) -0.03(2)
C4 0.05(2) 0.07(3) 0.08(3) -0.05(2) -0.01(2) -0.01(2)
C5 0.08(3) 0.08(3) 0.04(2) -0.003(18) -0.017(18) -0.04(2)
N3 0.047(18) 0.047(17) 0.028(15) -0.010(13) 0.005(13) -0.012(15)
C6 0.06(3) 0.07(3) 0.06(2) -0.03(2) 0.001(19) -0.02(2)
C7 0.08(3) 0.05(2) 0.09(3) -0.05(2) 0.01(2) -0.02(2)
C8 0.10(4) 0.07(3) 0.08(4) -0.04(3) -0.02(3) 0.01(3)
N4 0.052(19) 0.042(17) 0.06(2) -0.024(15) 0.010(15) -0.016(15)
C9 0.05(3) 0.08(3) 0.05(2) -0.01(2) 0.017(18) 0.00(2)
C10 0.10(3) 0.05(2) 0.05(2) 0.006(18) -0.01(2) -0.03(2)
C11 0.06(2) 0.04(2) 0.05(2) -0.019(17) 0.013(17) -0.014(19)
C12 0.06(2) 0.07(3) 0.05(2) -0.029(19) 0.021(17) -0.03(2)
C13 0.05(2) 0.06(2) 0.07(3) -0.028(19) 0.000(18) -0.021(19)
Zn2 0.041(2) 0.045(2) 0.041(2) -0.0142(19) 0.0032(17) -0.0153(19)
Cl2 0.056(5) 0.056(5) 0.042(5) -0.008(4) -0.001(4) -0.025(5)
O2 0.051(16) 0.055(15) 0.037(14) -0.009(11) 0.005(12) -0.001(13)
N5 0.044(18) 0.049(18) 0.051(17) -0.024(14) 0.018(14) -0.018(15)
C21 0.04(2) 0.030(17) 0.044(19) -0.007(15) 0.000(15) 0.002(16)
C22 0.04(2) 0.06(2) 0.04(2) -0.016(17) -0.001(16) -0.001(18)
N6 0.037(15) 0.050(16) 0.034(16) -0.012(12) 0.000(12) -0.028(13)
C23 0.04(2) 0.06(2) 0.06(2) -0.024(18) 0.027(17) -0.023(19)
C24 0.030(19) 0.06(2) 0.06(2) -0.020(19) 0.006(16) -0.007(18)
C25 0.06(2) 0.05(2) 0.04(2) -0.018(16) 0.006(16) -0.034(19)
N7 0.044(18) 0.054(19) 0.048(18) -0.008(15) 0.024(14) -0.001(15)
C26 0.06(2) 0.06(2) 0.032(18) -0.008(15) 0.000(16) -0.031(19)
C27 0.05(2) 0.07(3) 0.08(3) -0.03(2) 0.005(19) -0.02(2)
C28 0.024(19) 0.06(2) 0.07(3) -0.012(19) -0.002(16) -0.008(18)
N8 0.033(15) 0.042(17) 0.049(18) -0.024(14) -0.001(12) 0.005(13)
C29 0.12(4) 0.05(3) 0.07(3) -0.03(2) -0.01(3) 0.01(3)
C30 0.06(2) 0.07(2) 0.06(2) -0.040(19) 0.027(18) -0.02(2)
C31 0.07(2) 0.06(2) 0.04(2) 0.002(18) 0.010(17) -0.03(2)
C32 0.05(2) 0.08(3) 0.06(2) -0.025(19) 0.014(17) -0.04(2)
C33 0.05(2) 0.05(2) 0.08(3) -0.045(19) 0.012(18) -0.009(17)
Zn3 0.043(3) 0.051(3) 0.047(3) -0.017(2) 0.005(2) -0.018(2)
Cl3 0.077(7) 0.056(6) 0.052(6) -0.012(4) -0.009(5) -0.030(5)
Cl4 0.063(6) 0.085(7) 0.069(6) -0.040(5) 0.018(5) -0.043(6)
Cl5 0.058(6) 0.063(6) 0.062(6) -0.016(5) 0.017(4) -0.028(5)
Cl6 0.050(6) 0.058(6) 0.072(7) -0.026(5) 0.013(5) -0.017(5)
N100 0.06(2) 0.12(3) 0.06(2) -0.04(2) 0.018(18) -0.06(2)
C100 0.05(2) 0.07(3) 0.09(3) -0.04(2) 0.00(2) -0.03(2)
C101 0.07(3) 0.06(2) 0.05(2) -0.009(18) -0.003(19) -0.01(2)

loop_
_atom_type_symbol
_atom_type_description
_atom_type_scat_dispersion_real
_atom_type_scat_dispersion_imag
_atom_type_scat_source
C C 0.0033 0.0016 'International Tables Vol C Tables 4.2.6.8 and 6.1.1.4'
H H 0.0000 0.0000 'International Tables Vol C Tables 4.2.6.8 and 6.1.1.4'
Cl Cl 0.1484 0.1585 'International Tables Vol C Tables 4.2.6.8 and 6.1.1.4'
N N 0.0061 0.0033 'International Tables Vol C Tables 4.2.6.8 and 6.1.1.4'
O O 0.0106 0.0060 'International Tables Vol C Tables 4.2.6.8 and 6.1.1.4'
Zn Zn 0.2839 1.4301 'International Tables Vol C Tables 4.2.6.8 and 6.1.1.4'

loop_
_geom_angle_atom_site_label_1
_geom_angle_atom_site_label_2
_geom_angle_atom_site_label_3
_geom_angle
N3 Zn1 N1 82.1(11)
N3 Zn1 N4 93.0(11)
N1 Zn1 N4 84.9(11)
N3 Zn1 O1 171.1(11)
N1 Zn1 O1 94.7(10)
N4 Zn1 O1 95.1(11)
N3 Zn1 N2 81.4(10)
N1 Zn1 N2 78.7(10)
N4 Zn1 N2 163.2(10)
O1 Zn1 N2 89.8(10)
N3 Zn1 Cl1 97.5(7)
N1 Zn1 Cl1 178.3(8)
N4 Zn1 Cl1 96.8(8)
O1 Zn1 Cl1 85.5(7)
N2 Zn1 Cl1 99.6(7)
C1 N1 C12 110(3)
C1 N1 C11 110(3)
C12 N1 C11 116(3)
C1 N1 Zn1 104.7(19)
C12 N1 Zn1 113(2)
C11 N1 Zn1 103(2)
N1 C1 C2 114(3)
N1 C1 H1A 108.9
C2 C1 H1A 108.9
N1 C1 H1B 108.9
C2 C1 H1B 108.9
H1A C1 H1B 107.7
N2 C2 C1 111(3)
N2 C2 H2A 109.3
C1 C2 H2A 109.3
N2 C2 H2B 109.3
C1 C2 H2B 109.3
H2A C2 H2B 108.0
C4 N2 C3 111(3)
C4 N2 C2 110(3)
C3 N2 C2 109(3)
C4 N2 Zn1 109(2)
C3 N2 Zn1 111(2)
C2 N2 Zn1 107(2)
N2 C3 H3A 109.5
N2 C3 H3B 109.5
H3A C3 H3B 109.5
N2 C3 H3C 109.5
H3A C3 H3C 109.5
H3B C3 H3C 109.5
N2 C4 C5 108(3)
N2 C4 H4A 110.0
C5 C4 H4A 110.0
N2 C4 H4B 110.0
C5 C4 H4B 110.0
H4A C4 H4B 108.4
N3 C5 C4 111(3)
N3 C5 H5A 109.5
C4 C5 H5A 109.5
N3 C5 H5B 109.5
C4 C5 H5B 109.5
H5A C5 H5B 108.1
C13 N3 C6 114(3)
C13 N3 C5 112(3)
C6 N3 C5 108(3)
C13 N3 Zn1 110(2)
C6 N3 Zn1 110(2)
C5 N3 Zn1 101(2)
N3 C6 C7 113(3)
N3 C6 H6A 108.9
C7 C6 H6A 108.9
N3 C6 H6B 108.9
C7 C6 H6B 108.9
H6A C6 H6B 107.7
C8 C7 C6 115(4)
C8 C7 H7A 108.6
C6 C7 H7A 108.6
C8 C7 H7B 108.6
C6 C7 H7B 108.6
H7A C7 H7B 107.5
C7 C8 N4 116(4)
C7 C8 H8A 108.4
N4 C8 H8A 108.4
C7 C8 H8B 108.4
N4 C8 H8B 108.4
H8A C8 H8B 107.4
C9 N4 C8 106(4)
C9 N4 C10 107(3)
C8 N4 C10 113(3)
C9 N4 Zn1 115(3)
C8 N4 Zn1 111(2)
C10 N4 Zn1 105(2)
N4 C9 H9A 109.5
N4 C9 H9B 109.5
H9A C9 H9B 109.5
N4 C9 H9C 109.5
H9A C9 H9C 109.5
H9B C9 H9C 109.5
C11 C10 N4 110(3)
C11 C10 H10A 109.7
N4 C10 H10A 109.7
C11 C10 H10B 109.7
N4 C10 H10B 109.7
H10A C10 H10B 108.2
N1 C11 C10 110(3)
N1 C11 H11A 109.6
C10 C11 H11A 109.6
N1 C11 H11B 109.6
C10 C11 H11B 109.6
H11A C11 H11B 108.2
N1 C12 C13 114(3)
N1 C12 H12A 108.8
C13 C12 H12A 108.8
N1 C12 H12B 108.8
C13 C12 H12B 108.8
H12A C12 H12B 107.7
N3 C13 C12 117(3)
N3 C13 H13A 107.9
C12 C13 H13A 107.9
N3 C13 H13B 107.9
C12 C13 H13B 107.9
H13A C13 H13B 107.2
N7 Zn2 O2 169.6(10)
N7 Zn2 N8 94.0(11)
O2 Zn2 N8 95.8(10)
N7 Zn2 N5 82.5(11)
O2 Zn2 N5 95.0(10)
N8 Zn2 N5 84.3(10)
N7 Zn2 N6 82.1(10)
O2 Zn2 N6 87.5(9)
N8 Zn2 N6 162.1(9)
N5 Zn2 N6 77.8(9)
N7 Zn2 Cl2 95.6(8)
O2 Zn2 Cl2 86.5(6)
N8 Zn2 Cl2 98.0(7)
N5 Zn2 Cl2 177.1(8)
N6 Zn2 Cl2 99.8(7)
C21 N5 C31 114(3)
C21 N5 C32 111(3)
C31 N5 C32 114(3)
C21 N5 Zn2 103.7(19)
C31 N5 Zn2 103(2)
C32 N5 Zn2 110(2)
N5 C21 C22 115(3)
N5 C21 H21A 108.6
C22 C21 H21A 108.6
N5 C21 H21B 108.6
C22 C21 H21B 108.6
H21A C21 H21B 107.6
N6 C22 C21 112(3)
N6 C22 H22A 109.3
C21 C22 H22A 109.3
N6 C22 H22B 109.3
C21 C22 H22B 109.3
H22A C22 H22B 107.9
C23 N6 C24 110(3)
C23 N6 C22 110(2)
C24 N6 C22 112(3)
C23 N6 Zn2 111.0(18)
C24 N6 Zn2 106.0(18)
C22 N6 Zn2 107.7(19)
N6 C23 H23A 109.5
N6 C23 H23B 109.5
H23A C23 H23B 109.5
N6 C23 H23C 109.5
H23A C23 H23C 109.5
H23B C23 H23C 109.5
N6 C24 C25 112(3)
N6 C24 H24A 109.2
C25 C24 H24A 109.2
N6 C24 H24B 109.2
C25 C24 H24B 109.2
H24A C24 H24B 107.9
N7 C25 C24 111(3)
N7 C25 H25A 109.3
C24 C25 H25A 109.3
N7 C25 H25B 109.3
C24 C25 H25B 109.3
H25A C25 H25B 108.0
C25 N7 C26 110(3)
C25 N7 C33 111(2)
C26 N7 C33 109(2)
C25 N7 Zn2 102.4(19)
C26 N7 Zn2 112(2)
C33 N7 Zn2 113(2)
N7 C26 C27 117(3)
N7 C26 H26A 108.0
C27 C26 H26A 108.0
N7 C26 H26B 108.0
C27 C26 H26B 108.0
H26A C26 H26B 107.3
C28 C27 C26 118(3)
C28 C27 H27A 107.9
C26 C27 H27A 107.9
C28 C27 H27B 107.9
C26 C27 H27B 107.9
H27A C27 H27B 107.2
C27 C28 N8 124(3)
C27 C28 H28A 106.4
N8 C28 H28A 106.4
C27 C28 H28B 106.4
N8 C28 H28B 106.4
H28A C28 H28B 106.4
C29 N8 C30 109(3)
C29 N8 C28 114(3)
C30 N8 C28 108(3)
C29 N8 Zn2 111(3)
C30 N8 Zn2 107.2(18)
C28 N8 Zn2 107(2)
N8 C29 H29A 109.5
N8 C29 H29B 109.5
H29A C29 H29B 109.5
N8 C29 H29C 109.5
H29A C29 H29C 109.5
H29B C29 H29C 109.5
N8 C30 C31 108(2)
N8 C30 H30A 110.2
C31 C30 H30A 110.2
N8 C30 H30B 110.2
C31 C30 H30B 110.2
H30A C30 H30B 108.5
N5 C31 C30 113(3)
N5 C31 H31A 109.1
C30 C31 H31A 109.1
N5 C31 H31B 109.1
C30 C31 H31B 109.1
H31A C31 H31B 107.8
N5 C32 C33 117(3)
N5 C32 H32A 108.1
C33 C32 H32A 108.1
N5 C32 H32B 108.1
C33 C32 H32B 108.1
H32A C32 H32B 107.3
N7 C33 C32 111(3)
N7 C33 H33A 109.4
C32 C33 H33A 109.4
N7 C33 H33B 109.4
C32 C33 H33B 109.4
H33A C33 H33B 108.0
Cl5 Zn3 Cl4 112.7(4)
Cl5 Zn3 Cl6 111.0(4)
Cl4 Zn3 Cl6 112.3(4)
Cl5 Zn3 Cl3 107.1(4)
Cl4 Zn3 Cl3 104.4(4)
Cl6 Zn3 Cl3 108.9(4)
N100 C100 C101 174(4)
C100 C101 H10C 109.5
C100 C101 H10D 109.5
H10C C101 H10D 109.5
C100 C101 H10E 109.5
H10C C101 H10E 109.5
H10D C101 H10E 109.5

loop_
_geom_bond_atom_site_label_1
_geom_bond_atom_site_label_2
_geom_bond_distance
Zn1 N3 2.15(3)
Zn1 N1 2.15(3)
Zn1 N4 2.16(3)
Zn1 O1 2.20(2)
Zn1 N2 2.26(3)
Zn1 Cl1 2.362(10)
O1 H1C 0.86(3)
O1 H1D 0.85(4)
N1 C1 1.43(4)
N1 C12 1.44(4)
N1 C11 1.49(4)
C1 C2 1.56(5)
C1 H1A 0.9900
C1 H1B 0.9900
C2 N2 1.55(5)
C2 H2A 0.9900
C2 H2B 0.9900
N2 C4 1.45(5)
N2 C3 1.45(4)
C3 H3A 0.9800
C3 H3B 0.9800
C3 H3C 0.9800
C4 C5 1.60(5)
C4 H4A 0.9900
C4 H4B 0.9900
C5 N3 1.49(4)
C5 H5A 0.9900
C5 H5B 0.9900
N3 C13 1.46(4)
N3 C6 1.49(4)
C6 C7 1.52(5)
C6 H6A 0.9900
C6 H6B 0.9900
C7 C8 1.49(7)
C7 H7A 0.9900
C7 H7B 0.9900
C8 N4 1.51(5)
C8 H8A 0.9900
C8 H8B 0.9900
N4 C9 1.38(4)
N4 C10 1.55(4)
C9 H9A 0.9800
C9 H9B 0.9800
C9 H9C 0.9800
C10 C11 1.51(5)
C10 H10A 0.9900
C10 H10B 0.9900
C11 H11A 0.9900
C11 H11B 0.9900
C12 C13 1.53(5)
C12 H12A 0.9900
C12 H12B 0.9900
C13 H13A 0.9900
C13 H13B 0.9900
Zn2 N7 2.12(3)
Zn2 O2 2.13(3)
Zn2 N8 2.16(2)
Zn2 N5 2.19(3)
Zn2 N6 2.24(3)
Zn2 Cl2 2.387(8)
O2 H2C 0.85(4)
O2 H2D 0.85(4)
N5 C21 1.44(4)
N5 C31 1.45(5)
N5 C32 1.46(4)
C21 C22 1.54(5)
C21 H21A 0.9900
C21 H21B 0.9900
C22 N6 1.53(4)
C22 H22A 0.9900
C22 H22B 0.9900
N6 C23 1.46(4)
N6 C24 1.47(4)
C23 H23A 0.9800
C23 H23B 0.9800
C23 H23C 0.9800
C24 C25 1.50(5)
C24 H24A 0.9900
C24 H24B 0.9900
C25 N7 1.48(4)
C25 H25A 0.9900
C25 H25B 0.9900
N7 C26 1.48(4)
N7 C33 1.53(4)
C26 C27 1.53(5)
C26 H26A 0.9900
C26 H26B 0.9900
C27 C28 1.40(5)
C27 H27A 0.9900
C27 H27B 0.9900
C28 N8 1.54(4)
C28 H28A 0.9900
C28 H28B 0.9900
N8 C29 1.43(5)
N8 C30 1.50(4)
C29 H29A 0.9800
C29 H29B 0.9800
C29 H29C 0.9800
C30 C31 1.58(5)
C30 H30A 0.9900
C30 H30B 0.9900
C31 H31A 0.9900
C31 H31B 0.9900
C32 C33 1.54(5)
C32 H32A 0.9900
C32 H32B 0.9900
C33 H33A 0.9900
C33 H33B 0.9900
Zn3 Cl5 2.251(9)
Zn3 Cl4 2.258(11)
Zn3 Cl6 2.263(10)
Zn3 Cl3 2.320(10)
N100 C100 1.16(5)
C100 C101 1.49(6)
C101 H10C 0.9800
C101 H10D 0.9800
C101 H10E 0.9800
